data_7041082
loop_
_publ_author_name
'Mandal, Poulami'
'Malviya, Novina'
'Guedes da Silva, M F\'atima C'
'Dhankhar, Sandeep Singh'
'Nagaraja, C. M.'
'Mobin, Shaikh M.'
'Mukhopadhyay, Suman'

_publ_section_title
;
 Fine tuning through valence bond tautomerization of ancillary ligands in
 ruthenium(ii) arene complexes for better anticancer activity and enzyme
 inhibition properties.
;
_journal_issue 48
_journal_name_full 'Dalton transactions (Cambridge, England : 2003)'
_journal_page_first 19277
_journal_page_last 19289
_journal_paper_doi 10.1039/c6dt02969h
_journal_volume 45
_journal_year 2016
_chemical_formula_moiety 'C28 H34 N6 O3 P Ru, B F4, 2(H2 O)'
_chemical_formula_sum 'C28 H38 B F4 N6 O5 P Ru'
_chemical_formula_weight 757.49
_chemical_name_systematic
;
 ?
;
_space_group_crystal_system triclinic
_space_group_IT_number 2
_space_group_name_Hall '-P 1'
_space_group_name_H-M_alt 'P -1'
_symmetry_space_group_name_Hall '-P 1'
_symmetry_space_group_name_H-M 'P -1'
_atom_sites_solution_hydrogens mixed
_audit_creation_method SHELXL-2014
_audit_update_record
;
2016-10-09 deposited with the CCDC.
2016-11-03 downloaded from the CCDC.
;
_cell_angle_alpha 105.174(3)
_cell_angle_beta 98.350(3)
_cell_angle_gamma 92.197(3)
_cell_formula_units_Z 2
_cell_length_a 9.2108(7)
_cell_length_b 10.1314(8)
_cell_length_c 18.1559(12)
_cell_measurement_reflns_used 9124
_cell_measurement_temperature 150(2)
_cell_measurement_theta_max 25.46
_cell_measurement_theta_min 2.24
_cell_volume 1612.7(2)
_computing_cell_refinement 'Bruker SAINT'
_computing_data_collection 'Bruker APEX2'
_computing_data_reduction 'Bruker SAINT'
_computing_molecular_graphics 'Mercury CSD 3.7'
_computing_publication_material 'WinGX publication routines (Farrugia, 1999)'
_computing_structure_refinement 'SHELXL2014 (Sheldrick, 2008)'
_computing_structure_solution 'SIR97 (Giacovazzo et al, 1997)'
_diffrn_ambient_temperature 150(2)
_diffrn_measured_fraction_theta_full 1.000
_diffrn_measured_fraction_theta_max 0.992
_diffrn_measurement_device_type 'Bruker APEX-II CCD'
_diffrn_measurement_method '\f and \w scans'
_diffrn_radiation_type MoK\a
_diffrn_radiation_wavelength 0.71073
_diffrn_reflns_av_R_equivalents 0.0394
_diffrn_reflns_av_unetI/netI 0.0235
_diffrn_reflns_Laue_measured_fraction_full 1.000
_diffrn_reflns_Laue_measured_fraction_max 0.992
_diffrn_reflns_limit_h_max 11
_diffrn_reflns_limit_h_min -11
_diffrn_reflns_limit_k_max 12
_diffrn_reflns_limit_k_min -12
_diffrn_reflns_limit_l_max 21
_diffrn_reflns_limit_l_min -21
_diffrn_reflns_number 43759
_diffrn_reflns_point_group_measured_fraction_full 1.000
_diffrn_reflns_point_group_measured_fraction_max 0.992
_diffrn_reflns_theta_full 25.242
_diffrn_reflns_theta_max 25.533
_diffrn_reflns_theta_min 2.089
_diffrn_source 'fine-focus sealed tube'
_exptl_absorpt_coefficient_mu 0.606
_exptl_absorpt_correction_T_max 0.946
_exptl_absorpt_correction_T_min 0.835
_exptl_absorpt_correction_type multi-scan
_exptl_absorpt_process_details sadabs
_exptl_crystal_colour gold
_exptl_crystal_density_diffrn 1.560
_exptl_crystal_description prism
_exptl_crystal_F_000 776
_exptl_crystal_size_max 0.300
_exptl_crystal_size_mid 0.240
_exptl_crystal_size_min 0.100
_platon_squeeze_details
;
;
_refine_diff_density_max 1.221
_refine_diff_density_min -0.827
_refine_diff_density_rms 0.081
_refine_ls_extinction_method none
_refine_ls_goodness_of_fit_ref 1.049
_refine_ls_hydrogen_treatment mixed
_refine_ls_matrix_type full
_refine_ls_number_parameters 428
_refine_ls_number_reflns 5967
_refine_ls_number_restraints 6
_refine_ls_restrained_S_all 1.050
_refine_ls_R_factor_all 0.0374
_refine_ls_R_factor_gt 0.0350
_refine_ls_shift/su_max 0.001
_refine_ls_shift/su_mean 0.000
_refine_ls_structure_factor_coef Fsqd
_refine_ls_weighting_details 'w=1/[\s^2^(Fo^2^)+(0.0340P)^2^+4.3965P] where P=(Fo^2^+2Fc^2^)/3'
_refine_ls_weighting_scheme calc
_refine_ls_wR_factor_gt 0.0855
_refine_ls_wR_factor_ref 0.0869
_reflns_Friedel_coverage 0.000
_reflns_number_gt 5648
_reflns_number_total 5967
_reflns_threshold_expression 'I > 2\s(I)'
_cod_data_source_file c6dt02969h2.cif
_cod_data_source_block Compound2
_cod_depositor_comments
;
The following automatic conversions were performed:
'__diffrn_source' tag replaced with '_diffrn_source' tag.

Automatic conversion script
Id: cif_correct_tags 4268 2015-11-12 08:31:59Z antanas 

 Adding full bibliography for 7041082--7041085.cif.
;
_cod_database_code 7041082
_shelx_space_group_comment
;
The symmetry employed for this shelxl refinement is uniquely defined
by the following loop, which should always be used as a source of
symmetry information in preference to the above space-group names.
They are only intended as comments.
;
_shelx_estimated_absorpt_t_min 0.839
_shelx_estimated_absorpt_t_max 0.942
_shelxl_version_number 2014-3

loop_
_space_group_symop_operation_xyz
'x, y, z'
'-x, -y, -z'

loop_
_atom_site_label
_atom_site_type_symbol
_atom_site_fract_x
_atom_site_fract_y
_atom_site_fract_z
_atom_site_U_iso_or_equiv
_atom_site_adp_type
_atom_site_occupancy
_atom_site_site_symmetry_order
_atom_site_calc_flag
_atom_site_refinement_flags_posn
_atom_site_refinement_flags_adp
C1 C 0.8051(3) 0.7098(3) 0.79975(16) 0.0156(6) Uani 1 1 d . .
C2 C 0.6672(3) 0.6491(3) 0.80267(17) 0.0199(6) Uani 1 1 d . .
H2 H 0.5799 0.6847 0.7837 0.024 Uiso 1 1 calc R U
C3 C 0.6578(3) 0.5382(3) 0.83293(18) 0.0227(7) Uani 1 1 d . .
H3 H 0.5641 0.4972 0.8345 0.027 Uiso 1 1 calc R U
C4 C 0.7844(4) 0.4868(3) 0.86095(18) 0.0223(6) Uani 1 1 d . .
C5 C 0.9220(3) 0.5440(3) 0.85865(19) 0.0234(7) Uani 1 1 d . .
H5 H 1.0087 0.5079 0.8779 0.028 Uiso 1 1 calc R U
C6 C 0.9310(3) 0.6539(3) 0.82798(17) 0.0188(6) Uani 1 1 d . .
H6 H 1.0252 0.6930 0.8259 0.023 Uiso 1 1 calc R U
C7 C 0.7200(3) 0.9133(3) 0.77092(16) 0.0167(6) Uani 1 1 d . .
C8 C 0.7543(3) 1.0248(3) 0.73453(16) 0.0169(6) Uani 1 1 d . .
C9 C 0.6585(3) 1.1245(3) 0.72818(19) 0.0240(7) Uani 1 1 d . .
H9 H 0.5673 1.1234 0.7467 0.029 Uiso 1 1 calc R U
C10 C 0.6967(4) 1.2254(3) 0.6947(2) 0.0292(7) Uani 1 1 d . .
H10 H 0.6308 1.2927 0.6879 0.035 Uiso 1 1 calc R U
C11 C 0.8334(4) 1.2268(3) 0.6712(2) 0.0297(7) Uani 1 1 d . .
H11 H 0.8640 1.2977 0.6501 0.036 Uiso 1 1 calc R U
C12 C 0.9242(4) 1.1247(3) 0.67859(17) 0.0219(6) Uani 1 1 d . .
H12 H 1.0177 1.1262 0.6624 0.026 Uiso 1 1 calc R U
C21 C 1.1812(3) 0.8135(3) 0.63687(16) 0.0193(6) Uani 1 1 d . .
C22 C 1.0548(3) 0.8391(3) 0.59063(16) 0.0204(6) Uani 1 1 d . .
H22 H 1.0598 0.9138 0.5683 0.024 Uiso 1 1 calc R U
C23 C 0.9192(3) 0.7564(3) 0.57616(16) 0.0199(6) Uani 1 1 d . .
H23 H 0.8377 0.7738 0.5424 0.024 Uiso 1 1 calc R U
C24 C 0.9057(3) 0.6503(3) 0.61126(16) 0.0176(6) Uani 1 1 d . .
C25 C 1.0316(3) 0.6280(3) 0.66110(16) 0.0179(6) Uani 1 1 d . .
H25 H 1.0240 0.5583 0.6869 0.021 Uiso 1 1 calc R U
C26 C 1.1660(3) 0.7057(3) 0.67304(17) 0.0193(6) Uani 1 1 d . .
H26 H 1.2481 0.6864 0.7056 0.023 Uiso 1 1 calc R U
C27 C 1.3268(3) 0.8928(3) 0.64630(19) 0.0265(7) Uani 1 1 d . .
H27A H 1.3824 0.8999 0.6977 0.040 Uiso 1 1 calc R U
H27B H 1.3104 0.9850 0.6408 0.040 Uiso 1 1 calc R U
H27C H 1.3827 0.8454 0.6066 0.040 Uiso 1 1 calc R U
C28 C 0.7656(3) 0.5593(3) 0.59927(17) 0.0211(6) Uani 1 1 d . .
H28 H 0.7655 0.5250 0.6462 0.025 Uiso 1 1 calc R U
C29 C 0.7707(4) 0.4349(3) 0.52997(19) 0.0290(7) Uani 1 1 d . .
H29A H 0.6810 0.3739 0.5208 0.043 Uiso 1 1 calc R U
H29B H 0.7777 0.4664 0.4839 0.043 Uiso 1 1 calc R U
H29C H 0.8568 0.3851 0.5411 0.043 Uiso 1 1 calc R U
C30 C 0.6250(4) 0.6306(4) 0.5877(2) 0.0315(8) Uani 1 1 d . .
H30A H 0.5395 0.5652 0.5803 0.047 Uiso 1 1 calc R U
H30B H 0.6226 0.7074 0.6333 0.047 Uiso 1 1 calc R U
H30C H 0.6224 0.6653 0.5420 0.047 Uiso 1 1 calc R U
C31 C 1.2212(3) 1.1395(3) 0.83087(16) 0.0175(6) Uani 1 1 d . .
H31A H 1.2897 1.1329 0.7930 0.021 Uiso 1 1 calc R U
H31B H 1.1448 1.2006 0.8194 0.021 Uiso 1 1 calc R U
C32 C 1.0395(3) 1.0116(3) 0.90596(16) 0.0173(6) Uani 1 1 d . .
H32A H 0.9586 1.0697 0.8965 0.021 Uiso 1 1 calc R U
H32B H 0.9959 0.9267 0.9140 0.021 Uiso 1 1 calc R U
C33 C 1.2941(3) 0.8909(3) 0.86103(16) 0.0160(6) Uani 1 1 d . .
H33A H 1.2626 0.8003 0.8671 0.019 Uiso 1 1 calc R U
H33B H 1.3662 0.8765 0.8247 0.019 Uiso 1 1 calc R U
C34 C 1.2040(3) 1.2147(3) 0.96838(17) 0.0213(6) Uani 1 1 d . .
H34A H 1.2593 1.2674 1.0192 0.026 Uiso 1 1 calc R U
H34B H 1.1224 1.2689 0.9545 0.026 Uiso 1 1 calc R U
C35 C 1.2634(3) 1.0022(3) 0.99280(17) 0.0205(6) Uani 1 1 d . .
H35A H 1.3201 1.0483 1.0444 0.025 Uiso 1 1 calc R U
H35B H 1.2214 0.9121 0.9950 0.025 Uiso 1 1 calc R U
C36 C 1.4202(3) 1.1123(3) 0.92917(17) 0.0191(6) Uani 1 1 d . .
H36A H 1.4836 1.0964 0.8886 0.023 Uiso 1 1 calc R U
H36B H 1.4822 1.1622 0.9787 0.023 Uiso 1 1 calc R U
O1 O 0.6088(2) 0.9165(2) 0.80142(13) 0.0253(5) Uani 1 1 d . .
O1S O 0.7336(4) 0.4578(3) 0.2037(2) 0.0601(9) Uani 1 1 d D .
O2 O 0.6537(3) 0.3276(3) 0.90095(19) 0.0507(8) Uani 1 1 d . .
O2S O 0.6429(6) 0.5146(3) 0.0642(2) 0.0762(12) Uani 1 1 d D .
O3 O 0.8827(3) 0.3120(4) 0.9048(3) 0.0818(14) Uani 1 1 d . .
F1 F 0.7936(5) 0.8523(3) 0.42541(19) 0.0940(12) Uani 1 1 d . .
F2 F 0.6276(5) 0.6733(8) 0.4060(3) 0.181(3) Uani 1 1 d . .
F3 F 0.6744(4) 0.7430(3) 0.30723(14) 0.0647(8) Uani 1 1 d . .
F4 F 0.8458(5) 0.6513(5) 0.3774(3) 0.1281(17) Uani 1 1 d . .
P1 P 1.13308(7) 0.96701(7) 0.82065(4) 0.01221(15) Uani 1 1 d . .
Ru1 Ru 0.99293(2) 0.84701(2) 0.70444(2) 0.01210(8) Uani 1 1 d . .
N1 N 0.8229(2) 0.8210(2) 0.76763(13) 0.0147(5) Uani 1 1 d . .
N2 N 0.8839(3) 1.0231(2) 0.70807(13) 0.0162(5) Uani 1 1 d . .
N3 N 0.7733(3) 0.3688(3) 0.89202(19) 0.0336(7) Uani 1 1 d . .
N31 N 1.3033(3) 1.1996(3) 0.91002(14) 0.0184(5) Uani 1 1 d . .
N32 N 1.1419(3) 1.0854(3) 0.97597(14) 0.0195(5) Uani 1 1 d . .
N33 N 1.3642(3) 0.9795(3) 0.93592(14) 0.0177(5) Uani 1 1 d . .
B1 B 0.7304(6) 0.7254(5) 0.3778(3) 0.0466(12) Uani 1 1 d . .
H1A H 0.744(6) 0.534(3) 0.2398(17) 0.070 Uiso 1 1 d D U
H1B H 0.709(6) 0.482(4) 0.1623(14) 0.070 Uiso 1 1 d D U
H2A H 0.640(6) 0.5998(13) 0.072(2) 0.070 Uiso 1 1 d D U
H2B H 0.636(6) 0.483(4) 0.0163(8) 0.070 Uiso 1 1 d D U

loop_
_atom_site_aniso_label
_atom_site_aniso_U_11
_atom_site_aniso_U_22
_atom_site_aniso_U_33
_atom_site_aniso_U_23
_atom_site_aniso_U_13
_atom_site_aniso_U_12
C1 0.0168(14) 0.0145(14) 0.0141(13) 0.0008(11) 0.0041(11) 0.0009(11)
C2 0.0141(14) 0.0216(16) 0.0231(15) 0.0044(12) 0.0034(12) 0.0005(12)
C3 0.0174(15) 0.0193(15) 0.0304(17) 0.0037(13) 0.0079(13) -0.0028(12)
C4 0.0265(16) 0.0143(15) 0.0277(16) 0.0064(12) 0.0082(13) 0.0017(12)
C5 0.0183(15) 0.0202(16) 0.0314(17) 0.0075(13) 0.0016(13) 0.0031(12)
C6 0.0138(14) 0.0161(15) 0.0256(15) 0.0046(12) 0.0030(12) -0.0015(11)
C7 0.0127(14) 0.0167(14) 0.0172(14) -0.0001(11) -0.0002(11) 0.0016(11)
C8 0.0153(14) 0.0161(14) 0.0168(14) 0.0013(11) 0.0002(11) 0.0019(11)
C9 0.0189(15) 0.0211(16) 0.0298(17) 0.0029(13) 0.0024(13) 0.0078(12)
C10 0.0301(18) 0.0239(17) 0.0342(18) 0.0097(14) 0.0014(14) 0.0113(14)
C11 0.039(2) 0.0229(17) 0.0309(18) 0.0124(14) 0.0064(15) 0.0085(15)
C12 0.0264(16) 0.0185(15) 0.0228(15) 0.0076(12) 0.0062(13) 0.0028(12)
C21 0.0175(15) 0.0226(16) 0.0162(14) -0.0007(12) 0.0075(11) 0.0045(12)
C22 0.0276(16) 0.0221(16) 0.0129(13) 0.0037(12) 0.0085(12) 0.0068(13)
C23 0.0221(15) 0.0243(16) 0.0107(13) 0.0004(11) 0.0005(11) 0.0067(12)
C24 0.0186(15) 0.0172(15) 0.0131(13) -0.0030(11) 0.0023(11) 0.0041(12)
C25 0.0195(15) 0.0148(14) 0.0177(14) 0.0001(11) 0.0046(11) 0.0065(11)
C26 0.0163(14) 0.0218(15) 0.0184(14) 0.0006(12) 0.0048(11) 0.0100(12)
C27 0.0195(16) 0.0292(18) 0.0302(17) 0.0039(14) 0.0104(13) 0.0000(13)
C28 0.0208(15) 0.0202(16) 0.0183(14) 0.0002(12) 0.0000(12) -0.0010(12)
C29 0.0319(18) 0.0222(17) 0.0253(17) -0.0038(13) 0.0000(14) -0.0009(14)
C30 0.0187(16) 0.0342(19) 0.0326(18) -0.0037(15) -0.0012(14) 0.0003(14)
C31 0.0168(14) 0.0190(15) 0.0174(14) 0.0069(12) 0.0022(11) -0.0003(11)
C32 0.0139(14) 0.0225(15) 0.0147(13) 0.0023(11) 0.0056(11) -0.0002(11)
C33 0.0126(13) 0.0168(14) 0.0178(14) 0.0041(11) 0.0012(11) 0.0006(11)
C34 0.0210(15) 0.0207(16) 0.0193(15) 0.0003(12) 0.0034(12) 0.0021(12)
C35 0.0218(15) 0.0249(16) 0.0154(14) 0.0080(12) 0.0010(12) -0.0014(12)
C36 0.0136(14) 0.0221(16) 0.0202(14) 0.0054(12) 0.0006(11) -0.0031(12)
O1 0.0166(11) 0.0267(12) 0.0357(13) 0.0085(10) 0.0126(9) 0.0069(9)
O1S 0.067(2) 0.052(2) 0.064(2) 0.0217(16) 0.0027(18) 0.0234(17)
O2 0.0459(17) 0.0424(17) 0.083(2) 0.0385(16) 0.0313(16) 0.0024(13)
O2S 0.142(4) 0.0295(17) 0.054(2) 0.0050(15) 0.020(2) -0.007(2)
O3 0.0348(17) 0.062(2) 0.174(4) 0.088(3) -0.003(2) 0.0035(16)
F1 0.146(3) 0.067(2) 0.065(2) 0.0286(17) -0.015(2) 0.000(2)
F2 0.110(3) 0.339(8) 0.143(4) 0.181(5) -0.016(3) -0.086(4)
F3 0.100(2) 0.0626(17) 0.0386(14) 0.0268(13) 0.0090(14) 0.0034(16)
F4 0.120(3) 0.102(3) 0.161(4) 0.029(3) 0.017(3) 0.071(3)
P1 0.0102(3) 0.0150(4) 0.0117(3) 0.0036(3) 0.0026(3) 0.0011(3)
Ru1 0.01049(12) 0.01398(12) 0.01174(12) 0.00283(8) 0.00212(8) 0.00293(8)
N1 0.0115(11) 0.0157(12) 0.0167(12) 0.0041(9) 0.0018(9) 0.0011(9)
N2 0.0163(12) 0.0171(12) 0.0149(11) 0.0038(10) 0.0016(9) 0.0039(10)
N3 0.0331(17) 0.0234(15) 0.0476(18) 0.0148(14) 0.0084(14) -0.0004(13)
N31 0.0173(12) 0.0177(13) 0.0188(12) 0.0039(10) 0.0005(10) -0.0009(10)
N32 0.0179(12) 0.0241(14) 0.0141(12) 0.0013(10) 0.0038(10) -0.0025(10)
N33 0.0148(12) 0.0211(13) 0.0157(12) 0.0047(10) -0.0010(9) -0.0012(10)
B1 0.059(3) 0.044(3) 0.049(3) 0.030(2) 0.012(2) 0.011(2)

loop_
_atom_type_symbol
_atom_type_description
_atom_type_scat_dispersion_real
_atom_type_scat_dispersion_imag
_atom_type_scat_source
C C 0.0033 0.0016 'International Tables Vol C Tables 4.2.6.8 and 6.1.1.4'
H H 0.0000 0.0000 'International Tables Vol C Tables 4.2.6.8 and 6.1.1.4'
O O 0.0106 0.0060 'International Tables Vol C Tables 4.2.6.8 and 6.1.1.4'
F F 0.0171 0.0103 'International Tables Vol C Tables 4.2.6.8 and 6.1.1.4'
P P 0.1023 0.0942 'International Tables Vol C Tables 4.2.6.8 and 6.1.1.4'
Ru Ru -1.2594 0.8363 'International Tables Vol C Tables 4.2.6.8 and 6.1.1.4'
N N 0.0061 0.0033 'International Tables Vol C Tables 4.2.6.8 and 6.1.1.4'
B B 0.0013 0.0007 'International Tables Vol C Tables 4.2.6.8 and 6.1.1.4'

loop_
_geom_angle_atom_site_label_1
_geom_angle_atom_site_label_2
_geom_angle_atom_site_label_3
_geom_angle
C6 C1 C2 118.0(3)
C6 C1 N1 118.6(2)
C2 C1 N1 123.4(3)
C3 C2 C1 120.4(3)
C3 C2 H2 119.8
C1 C2 H2 119.8
C4 C3 C2 120.0(3)
C4 C3 H3 120.0
C2 C3 H3 120.0
C3 C4 C5 121.1(3)
C3 C4 N3 119.6(3)
C5 C4 N3 119.4(3)
C6 C5 C4 118.8(3)
C6 C5 H5 120.6
C4 C5 H5 120.6
C5 C6 C1 121.8(3)
C5 C6 H6 119.1
C1 C6 H6 119.1
O1 C7 N1 127.8(3)
O1 C7 C8 119.0(3)
N1 C7 C8 113.2(2)
N2 C8 C9 121.6(3)
N2 C8 C7 116.5(2)
C9 C8 C7 121.9(3)
C10 C9 C8 119.3(3)
C10 C9 H9 120.4
C8 C9 H9 120.4
C9 C10 C11 118.7(3)
C9 C10 H10 120.6
C11 C10 H10 120.6
C12 C11 C10 119.5(3)
C12 C11 H11 120.3
C10 C11 H11 120.3
N2 C12 C11 121.6(3)
N2 C12 H12 119.2
C11 C12 H12 119.2
C22 C21 C26 116.9(3)
C22 C21 C27 121.9(3)
C26 C21 C27 121.1(3)
C22 C21 Ru1 69.76(16)
C26 C21 Ru1 70.17(16)
C27 C21 Ru1 132.3(2)
C21 C22 C23 122.2(3)
C21 C22 Ru1 73.44(16)
C23 C22 Ru1 73.42(16)
C21 C22 H22 118.9
C23 C22 H22 118.9
Ru1 C22 H22 126.1
C24 C23 C22 120.4(3)
C24 C23 Ru1 72.90(16)
C22 C23 Ru1 69.29(16)
C24 C23 H23 119.8
C22 C23 H23 119.8
Ru1 C23 H23 130.7
C23 C24 C25 117.6(3)
C23 C24 C28 123.5(3)
C25 C24 C28 118.9(3)
C23 C24 Ru1 71.28(16)
C25 C24 Ru1 68.96(16)
C28 C24 Ru1 130.79(19)
C26 C25 C24 122.0(3)
C26 C25 Ru1 71.88(16)
C24 C25 Ru1 74.03(16)
C26 C25 H25 119.0
C24 C25 H25 119.0
Ru1 C25 H25 127.2
C25 C26 C21 120.8(3)
C25 C26 Ru1 71.34(16)
C21 C26 Ru1 72.64(16)
C25 C26 H26 119.6
C21 C26 H26 119.6
Ru1 C26 H26 128.7
C21 C27 H27A 109.5
C21 C27 H27B 109.5
H27A C27 H27B 109.5
C21 C27 H27C 109.5
H27A C27 H27C 109.5
H27B C27 H27C 109.5
C24 C28 C30 114.4(3)
C24 C28 C29 107.6(2)
C30 C28 C29 111.0(3)
C24 C28 H28 107.9
C30 C28 H28 107.9
C29 C28 H28 107.9
C28 C29 H29A 109.5
C28 C29 H29B 109.5
H29A C29 H29B 109.5
C28 C29 H29C 109.5
H29A C29 H29C 109.5
H29B C29 H29C 109.5
C28 C30 H30A 109.5
C28 C30 H30B 109.5
H30A C30 H30B 109.5
C28 C30 H30C 109.5
H30A C30 H30C 109.5
H30B C30 H30C 109.5
N31 C31 P1 111.31(19)
N31 C31 H31A 109.4
P1 C31 H31A 109.4
N31 C31 H31B 109.4
P1 C31 H31B 109.4
H31A C31 H31B 108.0
N32 C32 P1 111.53(19)
N32 C32 H32A 109.3
P1 C32 H32A 109.3
N32 C32 H32B 109.3
P1 C32 H32B 109.3
H32A C32 H32B 108.0
N33 C33 P1 111.09(19)
N33 C33 H33A 109.4
P1 C33 H33A 109.4
N33 C33 H33B 109.4
P1 C33 H33B 109.4
H33A C33 H33B 108.0
N32 C34 N31 114.4(2)
N32 C34 H34A 108.7
N31 C34 H34A 108.7
N32 C34 H34B 108.7
N31 C34 H34B 108.7
H34A C34 H34B 107.6
N33 C35 N32 113.9(2)
N33 C35 H35A 108.8
N32 C35 H35A 108.8
N33 C35 H35B 108.8
N32 C35 H35B 108.8
H35A C35 H35B 107.7
N33 C36 N31 113.8(2)
N33 C36 H36A 108.8
N31 C36 H36A 108.8
N33 C36 H36B 108.8
N31 C36 H36B 108.8
H36A C36 H36B 107.7
H1A O1S H1B 104(2)
H2A O2S H2B 105(2)
C32 P1 C33 99.46(13)
C32 P1 C31 97.90(13)
C33 P1 C31 98.55(13)
C32 P1 Ru1 117.30(10)
C33 P1 Ru1 119.42(9)
C31 P1 Ru1 119.90(9)
N2 Ru1 N1 77.80(9)
N2 Ru1 C22 92.95(10)
N1 Ru1 C22 147.18(11)
N2 Ru1 C25 156.08(10)
N1 Ru1 C25 97.77(10)
C22 Ru1 C25 78.01(11)
N2 Ru1 C26 154.92(11)
N1 Ru1 C26 127.28(10)
C22 Ru1 C26 66.17(11)
C25 Ru1 C26 36.78(11)
N2 Ru1 C21 117.82(11)
N1 Ru1 C21 164.06(10)
C22 Ru1 C21 36.80(11)
C25 Ru1 C21 66.73(11)
C26 Ru1 C21 37.18(11)
N2 Ru1 C23 94.01(10)
N1 Ru1 C23 111.20(10)
C22 Ru1 C23 37.29(11)
C25 Ru1 C23 65.37(11)
C26 Ru1 C23 77.89(11)
C21 Ru1 C23 66.75(11)
N2 Ru1 C24 119.09(10)
N1 Ru1 C24 90.65(10)
C22 Ru1 C24 66.23(11)
C25 Ru1 C24 37.02(11)
C26 Ru1 C24 66.61(11)
C21 Ru1 C24 79.06(11)
C23 Ru1 C24 35.82(11)
N2 Ru1 P1 86.90(7)
N1 Ru1 P1 87.55(7)
C22 Ru1 P1 123.74(9)
C25 Ru1 P1 116.60(8)
C26 Ru1 P1 93.34(8)
C21 Ru1 P1 96.07(8)
C23 Ru1 P1 161.01(8)
C24 Ru1 P1 152.92(8)
C7 N1 C1 119.5(2)
C7 N1 Ru1 115.83(19)
C1 N1 Ru1 124.40(18)
C12 N2 C8 119.1(3)
C12 N2 Ru1 125.0(2)
C8 N2 Ru1 115.45(19)
O3 N3 O2 122.3(3)
O3 N3 C4 118.6(3)
O2 N3 C4 119.0(3)
C36 N31 C34 108.0(2)
C36 N31 C31 111.1(2)
C34 N31 C31 111.1(2)
C34 N32 C35 108.6(2)
C34 N32 C32 111.5(2)
C35 N32 C32 111.3(2)
C33 N33 C36 111.5(2)
C33 N33 C35 111.9(2)
C36 N33 C35 109.1(2)
F2 B1 F4 110.4(5)
F2 B1 F3 109.9(5)
F4 B1 F3 114.4(5)
F2 B1 F1 112.9(5)
F4 B1 F1 100.9(5)
F3 B1 F1 108.0(4)

loop_
_geom_bond_atom_site_label_1
_geom_bond_atom_site_label_2
_geom_bond_distance
C1 C6 1.399(4)
C1 C2 1.404(4)
C1 N1 1.413(4)
C2 C3 1.379(4)
C2 H2 0.9500
C3 C4 1.379(5)
C3 H3 0.9500
C4 C5 1.384(4)
C4 N3 1.456(4)
C5 C6 1.374(4)
C5 H5 0.9500
C6 H6 0.9500
C7 O1 1.230(4)
C7 N1 1.353(4)
C7 C8 1.496(4)
C8 N2 1.348(4)
C8 C9 1.383(4)
C9 C10 1.377(5)
C9 H9 0.9500
C10 C11 1.388(5)
C10 H10 0.9500
C11 C12 1.376(5)
C11 H11 0.9500
C12 N2 1.342(4)
C12 H12 0.9500
C21 C22 1.407(4)
C21 C26 1.426(4)
C21 C27 1.501(4)
C21 Ru1 2.252(3)
C22 C23 1.428(4)
C22 Ru1 2.204(3)
C22 H22 0.9500
C23 C24 1.396(4)
C23 Ru1 2.259(3)
C23 H23 0.9500
C24 C25 1.427(4)
C24 C28 1.512(4)
C24 Ru1 2.279(3)
C25 C26 1.398(4)
C25 Ru1 2.213(3)
C25 H25 0.9500
C26 Ru1 2.220(3)
C26 H26 0.9500
C27 H27A 0.9800
C27 H27B 0.9800
C27 H27C 0.9800
C28 C30 1.522(4)
C28 C29 1.538(4)
C28 H28 1.0000
C29 H29A 0.9800
C29 H29B 0.9800
C29 H29C 0.9800
C30 H30A 0.9800
C30 H30B 0.9800
C30 H30C 0.9800
C31 N31 1.483(4)
C31 P1 1.851(3)
C31 H31A 0.9900
C31 H31B 0.9900
C32 N32 1.471(4)
C32 P1 1.843(3)
C32 H32A 0.9900
C32 H32B 0.9900
C33 N33 1.461(4)
C33 P1 1.844(3)
C33 H33A 0.9900
C33 H33B 0.9900
C34 N32 1.457(4)
C34 N31 1.480(4)
C34 H34A 0.9900
C34 H34B 0.9900
C35 N33 1.467(4)
C35 N32 1.470(4)
C35 H35A 0.9900
C35 H35B 0.9900
C36 N33 1.464(4)
C36 N31 1.479(4)
C36 H36A 0.9900
C36 H36B 0.9900
O1S H1A 0.864(10)
O1S H1B 0.852(10)
O2 N3 1.211(4)
O2S H2A 0.841(10)
O2S H2B 0.837(10)
O3 N3 1.203(4)
F1 B1 1.398(6)
F2 B1 1.297(6)
F3 B1 1.369(5)
F4 B1 1.324(6)
P1 Ru1 2.3112(7)
Ru1 N2 2.072(2)
Ru1 N1 2.118(2)

loop_
_platon_squeeze_void_nr
_platon_squeeze_void_average_x
_platon_squeeze_void_average_y
_platon_squeeze_void_average_z
_platon_squeeze_void_volume
_platon_squeeze_void_count_electrons
_platon_squeeze_void_content
1 0.500 0.000 0.500 55 4 ' '
